data_2212164
loop_
_publ_author_name
'Man Yan'
'De-Qing Shi'

_publ_section_title
1-[(2-Chlorothiazol-5-yl)methyl]-<i>N</i>'-[2-(2,4-dichlorophenoxy)acetyl]-5-methyl-1<i>H</i>-1,2,3-triazole-4-carbohydrazide
_journal_coeditor_code FL2095
_journal_issue 2
_journal_name_full 'Acta Crystallographica Section E'
_journal_page_first o953
_journal_page_last o954
_journal_paper_doi 10.1107/S1600536807003182
_journal_volume 63
_journal_year 2007
_chemical_formula_iupac 'C16 H13 Cl3 N6 O3 S'
_chemical_formula_moiety 'C16 H13 Cl3 N6 O3 S'
_chemical_formula_sum 'C16 H13 Cl3 N6 O3 S'
_chemical_formula_weight 475.73
_chemical_name_systematic
;
1-[(2-Chlorothiazol-5-yl)methyl]-N'-[2-(2,4-dichlorophenoxy)acetyl]-
5-methyl-1H-1,2,3-triazole-4-carbohydrazide
;
_space_group_IT_number 14
_symmetry_cell_setting monoclinic
_symmetry_space_group_name_Hall '-P 2ybc'
_symmetry_space_group_name_H-M 'P 1 21/c 1'
_atom_sites_solution_hydrogens geom
_atom_sites_solution_primary direct
_atom_sites_solution_secondary difmap
_cell_angle_alpha 90.00
_cell_angle_beta 112.1050(10)
_cell_angle_gamma 90.00
_cell_formula_units_Z 4
_cell_length_a 13.7699(13)
_cell_length_b 15.1323(15)
_cell_length_c 10.3635(17)
_cell_measurement_reflns_used 3907
_cell_measurement_temperature 299(2)
_cell_measurement_theta_max 25.37
_cell_measurement_theta_min 2.51
_cell_volume 2000.7(4)
_computing_cell_refinement 'SAINT (Bruker, 2000)'
_computing_data_collection 'SMART (Bruker, 2000)'
_computing_data_reduction SAINT
_computing_molecular_graphics 'SHELXTL (Bruker, 1997)'
_computing_publication_material SHELXTL
_computing_structure_refinement 'SHELXL97 (Sheldrick, 1997)'
_computing_structure_solution 'SHELXS97 (Sheldrick, 1997)'
_diffrn_ambient_temperature 299(2)
_diffrn_measured_fraction_theta_full 0.998
_diffrn_measured_fraction_theta_max 0.998
_diffrn_measurement_device_type 'Bruker SMART APEX CCD area-detector'
_diffrn_measurement_method '\f and \w'
_diffrn_radiation_monochromator graphite
_diffrn_radiation_source 'fine-focus sealed tube'
_diffrn_radiation_type MoK\a
_diffrn_radiation_wavelength 0.71073
_diffrn_reflns_av_R_equivalents 0.0815
_diffrn_reflns_av_sigmaI/netI 0.0631
_diffrn_reflns_limit_h_max 17
_diffrn_reflns_limit_h_min -15
_diffrn_reflns_limit_k_max 18
_diffrn_reflns_limit_k_min -19
_diffrn_reflns_limit_l_max 13
_diffrn_reflns_limit_l_min -13
_diffrn_reflns_number 13999
_diffrn_reflns_theta_full 27.00
_diffrn_reflns_theta_max 27.00
_diffrn_reflns_theta_min 2.09
_diffrn_standards_number 0
_exptl_absorpt_coefficient_mu 0.594
_exptl_absorpt_correction_T_max 0.9429
_exptl_absorpt_correction_T_min 0.8904
_exptl_absorpt_correction_type multi-scan
_exptl_absorpt_process_details '(SADABS; Sheldrick, 2001)'
_exptl_crystal_colour colourless
_exptl_crystal_density_diffrn 1.579
_exptl_crystal_density_method 'not measured'
_exptl_crystal_description block
_exptl_crystal_F_000 968
_exptl_crystal_size_max 0.20
_exptl_crystal_size_mid 0.20
_exptl_crystal_size_min 0.10
_refine_diff_density_max 0.404
_refine_diff_density_min -0.412
_refine_ls_extinction_method none
_refine_ls_goodness_of_fit_ref 1.044
_refine_ls_hydrogen_treatment mixed
_refine_ls_matrix_type full
_refine_ls_number_parameters 269
_refine_ls_number_reflns 4360
_refine_ls_number_restraints 0
_refine_ls_restrained_S_all 1.044
_refine_ls_R_factor_all 0.0722
_refine_ls_R_factor_gt 0.0530
_refine_ls_shift/su_max 0.001
_refine_ls_shift/su_mean 0.000
_refine_ls_structure_factor_coef Fsqd
_refine_ls_weighting_details 'calc w = 1/[\s^2^(Fo^2^)+(0.08P)^2^] where P=(Fo^2^+2Fc^2^)/3'
_refine_ls_weighting_scheme calc
_refine_ls_wR_factor_gt 0.1314
_refine_ls_wR_factor_ref 0.1485
_reflns_number_gt 3248
_reflns_number_total 4360
_reflns_threshold_expression I>2\s(I)
_cod_data_source_file fl2095.cif
_cod_data_source_block I
_cod_original_sg_symbol_H-M 'P 21/c'
_cod_database_code 2212164
_cod_database_fobs_code 2212164

loop_
_symmetry_equiv_pos_as_xyz
'x, y, z'
'-x, y+1/2, -z+1/2'
'-x, -y, -z'
'x, -y-1/2, z-1/2'

loop_
_atom_site_type_symbol
_atom_site_label
_atom_site_fract_x
_atom_site_fract_y
_atom_site_fract_z
_atom_site_U_iso_or_equiv
_atom_site_adp_type
_atom_site_calc_flag
_atom_site_refinement_flags
_atom_site_occupancy
C C1 0.3677(2) 0.54271(16) 0.7440(3) 0.0482(7) Uani d . 1
C C2 0.3104(2) 0.62834(17) 0.5633(3) 0.0474(6) Uani d . 1
H H2 0.2648 0.6459 0.4754 0.057 Uiso calc R 1
C C3 0.3950(2) 0.67732(16) 0.6381(3) 0.0412(6) Uani d . 1
C C4 0.4306(2) 0.76189(16) 0.5969(3) 0.0456(6) Uani d . 1
H H4A 0.5044 0.7574 0.6122 0.055 Uiso calc R 1
H H4B 0.3920 0.7722 0.4984 0.055 Uiso calc R 1
C C5 0.33109(19) 0.89160(15) 0.6470(2) 0.0373(5) Uani d . 1
C C6 0.35723(19) 0.94382(14) 0.7633(2) 0.0355(5) Uani d . 1
C C7 0.2388(2) 0.8901(2) 0.5147(3) 0.0554(7) Uani d . 1
H H7A 0.2614 0.8805 0.4387 0.083 Uiso calc R 1
H H7B 0.2026 0.9455 0.5022 0.083 Uiso calc R 1
H H7C 0.1926 0.8432 0.5172 0.083 Uiso calc R 1
C C8 0.2906(2) 1.01101(15) 0.7943(3) 0.0389(6) Uani d . 1
C C9 0.28953(18) 1.20175(15) 0.9655(2) 0.0345(5) Uani d . 1
C C10 0.2292(2) 1.24509(14) 1.0434(3) 0.0376(6) Uani d . 1
H H10A 0.2774 1.2760 1.1241 0.045 Uiso calc R 1
H H10B 0.1806 1.2880 0.9837 0.045 Uiso calc R 1
C C11 0.10442(19) 1.20813(15) 1.1450(2) 0.0351(5) Uani d . 1
C C12 0.0518(2) 1.14244(16) 1.1867(3) 0.0413(6) Uani d . 1
C C13 -0.0227(2) 1.16364(18) 1.2405(3) 0.0471(6) Uani d . 1
H H13 -0.0593 1.1196 1.2656 0.057 Uiso calc R 1
C C14 -0.0417(2) 1.2512(2) 1.2562(3) 0.0487(7) Uani d . 1
C C15 0.0113(2) 1.31705(19) 1.2208(3) 0.0473(6) Uani d . 1
H H15 -0.0016 1.3759 1.2346 0.057 Uiso calc R 1
C C16 0.0843(2) 1.29546(16) 1.1641(3) 0.0400(6) Uani d . 1
H H16 0.1201 1.3400 1.1387 0.048 Uiso calc R 1
Cl Cl1 0.37361(7) 0.45496(5) 0.85063(9) 0.0707(3) Uani d . 1
Cl Cl2 0.08087(7) 1.03305(5) 1.17067(10) 0.0690(3) Uani d . 1
Cl Cl3 -0.13703(7) 1.27962(7) 1.32327(9) 0.0776(3) Uani d . 1
N N1 0.2950(2) 0.55140(14) 0.6234(3) 0.0530(6) Uani d . 1
N N2 0.41489(16) 0.83696(12) 0.6767(2) 0.0386(5) Uani d . 1
N N3 0.48770(17) 0.85349(14) 0.8042(2) 0.0443(5) Uani d . 1
N N4 0.45317(16) 0.91910(13) 0.8571(2) 0.0409(5) Uani d . 1
N N5 0.34142(17) 1.06423(14) 0.9022(2) 0.0410(5) Uani d . 1
N N6 0.28384(16) 1.11371(13) 0.9608(2) 0.0385(5) Uani d . 1
O O1 0.17322(13) 1.18050(10) 1.08672(19) 0.0435(4) Uani d . 1
O O3 0.33796(14) 1.24679(11) 0.91318(19) 0.0490(5) Uani d . 1
O O4 0.19713(16) 1.01404(13) 0.7284(2) 0.0662(6) Uani d . 1
S S1 0.46107(6) 0.62468(5) 0.79453(8) 0.0554(2) Uani d . 1
H H5 0.398(3) 1.057(2) 0.955(3) 0.067 Uiso d . 1
H H6 0.254(3) 1.084(2) 1.010(4) 0.083 Uiso d . 1

loop_
_atom_site_aniso_label
_atom_site_aniso_U_11
_atom_site_aniso_U_22
_atom_site_aniso_U_33
_atom_site_aniso_U_12
_atom_site_aniso_U_13
_atom_site_aniso_U_23
C1 0.0588(18) 0.0357(13) 0.0615(18) 0.0029(12) 0.0358(16) -0.0054(12)
C2 0.0503(17) 0.0428(14) 0.0501(15) -0.0004(12) 0.0199(13) -0.0064(12)
C3 0.0486(16) 0.0376(13) 0.0467(14) -0.0001(11) 0.0283(13) -0.0116(11)
C4 0.0529(17) 0.0432(14) 0.0546(16) -0.0035(12) 0.0360(14) -0.0123(12)
C5 0.0396(14) 0.0339(12) 0.0429(13) -0.0028(10) 0.0205(11) 0.0001(10)
C6 0.0373(14) 0.0292(11) 0.0419(13) -0.0006(9) 0.0171(11) -0.0014(9)
C7 0.0542(18) 0.0605(18) 0.0433(15) -0.0031(14) 0.0091(14) -0.0085(13)
C8 0.0397(15) 0.0333(12) 0.0443(14) 0.0048(10) 0.0164(12) -0.0008(10)
C9 0.0318(13) 0.0343(12) 0.0365(12) 0.0032(10) 0.0117(11) 0.0016(9)
C10 0.0419(15) 0.0279(11) 0.0469(14) 0.0003(10) 0.0213(12) 0.0005(10)
C11 0.0328(13) 0.0357(12) 0.0377(12) 0.0000(10) 0.0141(11) -0.0045(10)
C12 0.0428(15) 0.0375(13) 0.0456(14) -0.0010(11) 0.0191(12) -0.0006(10)
C13 0.0367(15) 0.0587(17) 0.0497(15) 0.0003(12) 0.0206(13) 0.0097(13)
C14 0.0392(16) 0.0706(19) 0.0402(14) 0.0172(13) 0.0194(12) 0.0073(12)
C15 0.0495(16) 0.0469(15) 0.0501(15) 0.0101(12) 0.0240(13) -0.0006(12)
C16 0.0422(15) 0.0350(13) 0.0462(14) -0.0002(10) 0.0204(12) -0.0031(10)
Cl1 0.0924(7) 0.0494(4) 0.0822(6) 0.0123(4) 0.0464(5) 0.0125(4)
Cl2 0.0837(6) 0.0363(4) 0.1060(7) -0.0056(3) 0.0575(5) 0.0001(4)
Cl3 0.0696(6) 0.1096(7) 0.0751(6) 0.0391(5) 0.0518(5) 0.0282(5)
N1 0.0577(15) 0.0403(12) 0.0653(16) -0.0046(11) 0.0280(14) -0.0073(11)
N2 0.0431(12) 0.0330(10) 0.0451(12) -0.0040(9) 0.0228(10) -0.0083(8)
N3 0.0392(12) 0.0454(12) 0.0476(13) 0.0045(9) 0.0156(11) -0.0082(10)
N4 0.0389(12) 0.0391(11) 0.0449(12) 0.0029(9) 0.0162(10) -0.0069(9)
N5 0.0339(12) 0.0427(11) 0.0467(13) 0.0070(10) 0.0154(10) -0.0083(10)
N6 0.0419(12) 0.0329(10) 0.0457(12) 0.0035(9) 0.0221(10) -0.0024(9)
O1 0.0504(11) 0.0304(8) 0.0662(12) -0.0022(7) 0.0407(10) -0.0034(8)
O3 0.0496(12) 0.0446(10) 0.0669(13) 0.0004(8) 0.0381(10) 0.0076(9)
O4 0.0420(12) 0.0602(13) 0.0788(14) 0.0128(10) 0.0028(11) -0.0234(11)
S1 0.0600(5) 0.0489(4) 0.0532(4) -0.0025(3) 0.0166(4) -0.0063(3)

loop_
_atom_type_symbol
_atom_type_description
_atom_type_scat_dispersion_real
_atom_type_scat_dispersion_imag
_atom_type_scat_source
C C 0.0033 0.0016 'International Tables Vol C Tables 4.2.6.8 and 6.1.1.4'
H H 0.0000 0.0000 'International Tables Vol C Tables 4.2.6.8 and 6.1.1.4'
O O 0.0106 0.0060 'International Tables Vol C Tables 4.2.6.8 and 6.1.1.4'
N N 0.0061 0.0033 'International Tables Vol C Tables 4.2.6.8 and 6.1.1.4'
S S 0.1246 0.1234 'International Tables Vol C Tables 4.2.6.8 and 6.1.1.4'
Cl Cl 0.1484 0.1585 'International Tables Vol C Tables 4.2.6.8 and 6.1.1.4'

loop_
_geom_angle_atom_site_label_1
_geom_angle_atom_site_label_2
_geom_angle_atom_site_label_3
_geom_angle
N1 C1 Cl1 122.7(2)
N1 C1 S1 116.3(2)
Cl1 C1 S1 120.99(19)
C3 C2 N1 116.9(3)
C3 C2 H2 121.6
N1 C2 H2 121.6
C2 C3 C4 127.8(3)
C2 C3 S1 108.7(2)
C4 C3 S1 123.5(2)
N2 C4 C3 111.68(19)
N2 C4 H4A 109.3
C3 C4 H4A 109.3
N2 C4 H4B 109.3
C3 C4 H4B 109.3
H4A C4 H4B 107.9
N2 C5 C6 103.4(2)
N2 C5 C7 124.2(2)
C6 C5 C7 132.4(2)
N4 C6 C5 109.4(2)
N4 C6 C8 123.1(2)
C5 C6 C8 127.3(2)
C5 C7 H7A 109.5
C5 C7 H7B 109.5
H7A C7 H7B 109.5
C5 C7 H7C 109.5
H7A C7 H7C 109.5
H7B C7 H7C 109.5
O4 C8 N5 123.9(2)
O4 C8 C6 121.1(2)
N5 C8 C6 114.9(2)
O3 C9 N6 125.4(2)
O3 C9 C10 120.0(2)
N6 C9 C10 114.6(2)
O1 C10 C9 110.12(18)
O1 C10 H10A 109.6
C9 C10 H10A 109.6
O1 C10 H10B 109.6
C9 C10 H10B 109.6
H10A C10 H10B 108.2
O1 C11 C16 124.5(2)
O1 C11 C12 116.6(2)
C16 C11 C12 118.9(2)
C13 C12 C11 120.9(2)
C13 C12 Cl2 119.8(2)
C11 C12 Cl2 119.28(19)
C14 C13 C12 118.5(2)
C14 C13 H13 120.7
C12 C13 H13 120.7
C15 C14 C13 121.8(2)
C15 C14 Cl3 118.9(2)
C13 C14 Cl3 119.3(2)
C14 C15 C16 119.4(2)
C14 C15 H15 120.3
C16 C15 H15 120.3
C11 C16 C15 120.4(2)
C11 C16 H16 119.8
C15 C16 H16 119.8
C1 N1 C2 109.4(2)
N3 N2 C5 111.37(19)
N3 N2 C4 118.9(2)
C5 N2 C4 129.5(2)
N4 N3 N2 107.4(2)
N3 N4 C6 108.5(2)
C8 N5 N6 119.0(2)
C8 N5 H5 125(3)
N6 N5 H5 111(3)
C9 N6 N5 121.3(2)
C9 N6 H6 121(2)
N5 N6 H6 116(2)
C11 O1 C10 118.62(18)
C1 S1 C3 88.70(13)

loop_
_geom_bond_atom_site_label_1
_geom_bond_atom_site_label_2
_geom_bond_distance
_geom_bond_publ_flag
C1 N1 1.281(4) yes
C1 Cl1 1.710(3) ?
C1 S1 1.720(3) yes
C2 C3 1.352(4) ?
C2 N1 1.374(3) yes
C2 H2 0.9300 ?
C3 C4 1.489(3) ?
C3 S1 1.726(3) yes
C4 N2 1.468(3) yes
C4 H4A 0.9700 ?
C4 H4B 0.9700 ?
C5 N2 1.358(3) ?
C5 C6 1.372(3) ?
C5 C7 1.477(4) ?
C6 N4 1.365(3) yes
C6 C8 1.483(3) ?
C7 H7A 0.9600 ?
C7 H7B 0.9600 ?
C7 H7C 0.9600 ?
C8 O4 1.210(3) ?
C8 N5 1.342(3) yes
C9 O3 1.214(3) ?
C9 N6 1.334(3) yes
C9 C10 1.509(3) ?
C10 O1 1.419(3) ?
C10 H10A 0.9700 ?
C10 H10B 0.9700 ?
C11 O1 1.367(3) ?
C11 C16 1.380(3) ?
C11 C12 1.391(3) ?
C12 C13 1.377(4) ?
C12 Cl2 1.726(3) ?
C13 C14 1.372(4) ?
C13 H13 0.9300 ?
C14 C15 1.365(4) ?
C14 Cl3 1.754(3) ?
C15 C16 1.380(3) ?
C15 H15 0.9300 ?
C16 H16 0.9300 ?
N2 N3 1.348(3) yes
N3 N4 1.307(3) yes
N5 N6 1.386(3) yes
N5 H5 0.77(3) yes
N6 H6 0.88(4) yes

loop_
_geom_hbond_atom_site_label_D
_geom_hbond_atom_site_label_H
_geom_hbond_atom_site_label_A
_geom_hbond_site_symmetry_A
_geom_hbond_distance_DH
_geom_hbond_distance_HA
_geom_hbond_distance_DA
_geom_hbond_angle_DHA
N5 H5 N4 3_677 0.77(3) 2.26(3) 2.996(3) 159(3)
N6 H6 N1 4_576 0.88(4) 2.33(3) 2.985(3) 131(3)
C4 H4A O3 2_646 0.97 2.29 3.236(3) 165.2
C7 H7C Cl3 3_577 0.96 2.78 3.627(3) 147.6
C16 H16 O4 4_586 0.93 2.47 3.223(3) 137.6
N5 H5 N4 . 0.77(3) 2.56(3) 2.820(3) 102(3)
N6 H6 O1 . 0.88(4) 2.16(4) 2.557(2) 107(3)

loop_
_geom_torsion_atom_site_label_1
_geom_torsion_atom_site_label_2
_geom_torsion_atom_site_label_3
_geom_torsion_atom_site_label_4
_geom_torsion
N1 C2 C3 C4 178.9(2)
N1 C2 C3 S1 0.2(3)
C2 C3 C4 N2 109.3(3)
S1 C3 C4 N2 -72.1(3)
N2 C5 C6 N4 -0.4(3)
C7 C5 C6 N4 -178.9(3)
N2 C5 C6 C8 -174.4(2)
C7 C5 C6 C8 7.0(4)
N4 C6 C8 O4 -158.9(3)
C5 C6 C8 O4 14.4(4)
N4 C6 C8 N5 18.7(3)
C5 C6 C8 N5 -167.9(2)
O3 C9 C10 O1 175.9(2)
N6 C9 C10 O1 -4.0(3)
O1 C11 C12 C13 -176.9(2)
C16 C11 C12 C13 2.9(4)
O1 C11 C12 Cl2 3.2(3)
C16 C11 C12 Cl2 -177.02(19)
C11 C12 C13 C14 -2.0(4)
Cl2 C12 C13 C14 177.9(2)
C12 C13 C14 C15 -0.3(4)
C12 C13 C14 Cl3 179.5(2)
C13 C14 C15 C16 1.7(4)
Cl3 C14 C15 C16 -178.1(2)
O1 C11 C16 C15 178.3(2)
C12 C11 C16 C15 -1.5(4)
C14 C15 C16 C11 -0.8(4)
Cl1 C1 N1 C2 179.41(19)
S1 C1 N1 C2 -0.7(3)
C3 C2 N1 C1 0.4(3)
C6 C5 N2 N3 0.8(3)
C7 C5 N2 N3 179.5(2)
C6 C5 N2 C4 175.2(2)
C7 C5 N2 C4 -6.1(4)
C3 C4 N2 N3 83.2(3)
C3 C4 N2 C5 -90.8(3)
C5 N2 N3 N4 -1.0(3)
C4 N2 N3 N4 -176.0(2)
N2 N3 N4 C6 0.7(3)
C5 C6 N4 N3 -0.2(3)
C8 C6 N4 N3 174.2(2)
O4 C8 N5 N6 13.3(4)
C6 C8 N5 N6 -164.2(2)
O3 C9 N6 N5 5.0(4)
C10 C9 N6 N5 -175.0(2)
C8 N5 N6 C9 -120.8(3)
C16 C11 O1 C10 0.6(4)
C12 C11 O1 C10 -179.6(2)
C9 C10 O1 C11 -172.6(2)
N1 C1 S1 C3 0.7(2)
Cl1 C1 S1 C3 -179.42(17)
C2 C3 S1 C1 -0.4(2)
C4 C3 S1 C1 -179.2(2)

loop_
_cod_related_entry_id
_cod_related_entry_database
_cod_related_entry_code
1 ChemSpider 21125458
